data_4030723
loop_
_publ_author_name
'Angenault, J.'
'Couturier, J.-C.'
'Quarton, M.'
'Robert, F.'

_publ_section_title
;
 Structure of Na3.12Fe2.44(P2O7)2
;
_journal_name_full 'European Journal of Solid State and Inorganic Chemistry'
_journal_page_first 335
_journal_page_last 343
_journal_volume 32
_journal_year 1995
_chemical_formula_sum 'Fe2.44 Na3.12 O14 P4'
_chemical_formula_weight 555.877
_space_group_IT_number 2
_symmetry_cell_setting triclinic
_symmetry_Int_Tables_number 2
_symmetry_space_group_name_Hall '-P 1'
_symmetry_space_group_name_H-M 'P -1'
_cell_angle_alpha 64.77(1)
_cell_angle_beta 86.21(2)
_cell_angle_gamma 73.13(2)
_cell_formula_units_Z 2
_cell_length_a 6.424(2)
_cell_length_b 9.440(1)
_cell_length_c 10.981(2)
_cell_volume 575.2(2)
_diffrn_ambient_temperature 293
_diffrn_radiation_probe x-ray
_diffrn_radiation_type MoK\a
_diffrn_radiation_wavelength 0.71069
_exptl_absorpt_coefficient_mu 3.302
_exptl_crystal_density_diffrn 3.21
_refine_ls_number_parameters 221
_refine_ls_number_reflns 1556
_refine_ls_R_factor_gt 0.035
_refine_ls_wR_factor_gt 0.039
_cod_data_source_file EJSSIC-1995-32-335-343.cif
_cod_data_source_block NaFePO
_cod_database_code 4030723

loop_
_symmetry_equiv_pos_site_id
_symmetry_equiv_pos_as_xyz
1 x,y,z
2 -x,-y,-z

loop_
_atom_site_aniso_label
_atom_site_aniso_U_11
_atom_site_aniso_U_22
_atom_site_aniso_U_33
_atom_site_aniso_U_23
_atom_site_aniso_U_13
_atom_site_aniso_U_12
Fe1 0.0092(4) 0.0116(5) 0.0105(5) -0.0056(4) 0.0006(3) -0.0041(4)
Fe2 0.0109(5) 0.0099(5) 0.0100(5) -0.0037(4) 0.0003(4) -0.0028(4)
P1 0.0127(8) 0.0126(8) 0.0159(9) -0.0052(7) 0.0032(7) -0.0019(7)
P2 0.0132(8) 0.0117(8) 0.0097(8) -0.0052(7) 0.0020(6) -0.0044(6)
P3 0.0115(8) 0.0100(8) 0.0090(8) -0.0043(6) 0.0007(6) -0.0035(6)
P4 0.0081(8) 0.0120(8) 0.0108(8) -0.0046(6) -0.0002(6) -0.0027(6)
Fe3 0.050(7) 0.017(6) 0.038(7) -0.010(5) -0.040(9) 0.005(7)
Fe4 0.0260(10) 0.0410(10) 0.0380(10) -0.0190(10) -0.0025(9) -0.0055(9)
O1 0.018(2) 0.012(2) 0.022(3) -0.009(2) 0.006(2) -0.004(2)
O2 0.016(2) 0.014(2) 0.008(2) -0.002(2) 0.001(2) 0.000(2)
O11 0.028(3) 0.025(3) 0.060(4) -0.028(3) 0.022(3) -0.018(2)
O12 0.011(2) 0.020(2) 0.023(3) -0.013(2) 0.001(2) -0.003(2)
O13 0.022(3) 0.046(4) 0.018(3) -0.005(3) 0.002(2) 0.003(3)
O21 0.018(2) 0.022(3) 0.015(2) -0.005(2) 0.000(2) 0.003(2)
O22 0.034(3) 0.027(3) 0.020(3) -0.018(2) 0.011(2) -0.018(2)
O23 0.029(3) 0.018(2) 0.012(2) -0.005(2) 0.005(2) -0.013(2)
O31 0.020(2) 0.014(2) 0.019(2) -0.007(2) 0.000(2) -0.008(2)
O32 0.015(2) 0.015(2) 0.010(2) -0.005(2) 0.001(2) -0.004(2)
O33 0.014(2) 0.021(2) 0.016(2) -0.005(2) 0.003(2) -0.003(2)
O41 0.014(2) 0.031(3) 0.035(3) -0.023(2) 0.005(2) -0.010(2)
O42 0.014(2) 0.011(2) 0.027(3) -0.002(2) -0.001(2) -0.005(2)
O43 0.015(2) 0.033(3) 0.012(2) -0.013(2) 0.003(2) -0.009(2)
Na1 0.047(2) 0.024(2) 0.060(3) 0.000(2) 0.024(2) -0.014(2)
Na2 0.053(2) 0.066(3) 0.037(2) -0.041(2) 0.002(2) -0.006(2)
Na3 0.090(8) 0.032(4) 0.065(5) 0.007(4) -0.047(7) -0.025(6)
Na4 0.0260(10) 0.0410(10) 0.0380(10) -0.0190(10) -0.0025(9) -0.0055(9)

loop_
_atom_site_label
_atom_site_type_symbol
_atom_site_thermal_displace_type
_atom_site_fract_x
_atom_site_fract_y
_atom_site_fract_z
_atom_site_occupancy
_atom_site_U_iso_or_equiv
Fe1 Fe Uani 0.35580(10) 0.49970(10) 0.23669(9) 1.000 0.0099(3)
Fe2 Fe Uani 0.27760(10) 0.10710(10) 0.28268(9) 1.000 0.0105(3)
P1 P Uani -0.0726(3) 0.1801(2) 0.7106(2) 1.000 0.0146(5)
P2 P Uani 0.2895(3) 0.1917(2) 0.5396(2) 1.000 0.0112(5)
P3 P Uani 0.5728(3) 0.7037(2) -0.0436(2) 1.000 0.0100(5)
P4 P Uani 0.8766(3) 0.4555(2) 0.1839(2) 1.000 0.0104(5)
Fe3 Fe Uani 0.796(3) 0.4890(10) 0.4540(10) 0.118 0.037(4)
Fe4 Fe Uani -0.0264(3) 0.1851(3) 0.0216(2) 0.323 0.0350(6)
O1 O Uani 0.0799(7) 0.2771(5) 0.5996(5) 1.000 0.0170(14)
O2 O Uani 0.7695(7) 0.5445(5) 0.0329(4) 1.000 0.0147(12)
O11 O Uani -0.1044(9) 0.0610(6) 0.6598(6) 1.000 0.0326(19)
O12 O Uani -0.2826(7) 0.3133(6) 0.6960(5) 1.000 0.0170(14)
O13 O Uani 0.0460(9) 0.1003(7) 0.8470(5) 1.000 0.0349(19)
O21 O Uani 0.4389(8) 0.0708(6) 0.6637(5) 1.000 0.0214(14)
O22 O Uani 0.2153(8) 0.1085(6) 0.4677(5) 1.000 0.0224(17)
O23 O Uani 0.3805(8) 0.3278(6) 0.4469(5) 1.000 0.0189(14)
O31 O Uani 0.6472(7) 0.8509(5) -0.0613(5) 1.000 0.0169(12)
O32 O Uani 0.5497(7) 0.7050(5) -0.1816(4) 1.000 0.0135(12)
O33 O Uani 0.3803(7) 0.6890(6) 0.0411(5) 1.000 0.0186(12)
O41 O Uani 1.0310(8) 0.5458(6) 0.1898(5) 1.000 0.0228(16)
O42 O Uani 0.9832(7) 0.2811(5) 0.2027(5) 1.000 0.0191(14)
O43 O Uani 0.6915(7) 0.4668(6) 0.2764(5) 1.000 0.0184(14)
Na1 Na Uani 0.2079(6) -0.1538(4) 0.6016(4) 1.000 0.0504(14)
Na2 Na Uani 0.4148(6) 0.1471(5) -0.1617(4) 1.000 0.0477(14)
Na3 Na Uani 0.50000 0.50000 0.50000 0.882(6) 0.068(3)
Na4 Na Uani -0.0264(3) 0.1851(3) 0.0216(2) 0.677 0.0350(6)

loop_
_atom_type_symbol
_atom_type_description
_atom_type_scat_dispersion_real
_atom_type_scat_dispersion_imag
_atom_type_scat_source
Fe Fe 0.3463 0.8444 ' International Tables Vol C Tables 4.2.6.8 and 6.1.1.4'
Na Na 0.0362 0.0249 ' International Tables Vol C Tables 4.2.6.8 and 6.1.1.4'
O O 0.0106 0.0060 ' International Tables Vol C Tables 4.2.6.8 and 6.1.1.4'
P P 0.1023 0.0942 ' International Tables Vol C Tables 4.2.6.8 and 6.1.1.4'

loop_
_geom_angle_atom_site_label_1
_geom_angle_atom_site_label_2
_geom_angle_atom_site_label_3
_geom_angle
_geom_angle_site_symmetry_1
_geom_angle_site_symmetry_3
_geom_angle_publ_flag
O23 Fe1 O33 167.8(2) . . yes
O23 Fe1 O43 83.2(2) . . yes
O23 Fe1 O41 99.9(2) . 1_455 yes
O12 Fe1 O23 87.1(2) 2_566 . yes
O23 Fe1 O32 89.22(19) . 2_665 yes
O33 Fe1 O43 86.69(19) . . yes
O33 Fe1 O41 90.1(2) . 1_455 yes
O12 Fe1 O33 85.6(2) 2_566 . yes
O32 Fe1 O33 97.52(19) 2_665 . yes
O41 Fe1 O43 176.5(2) 1_455 . yes
O12 Fe1 O43 87.1(2) 2_566 . yes
O32 Fe1 O43 89.6(2) 2_665 . yes
O12 Fe1 O41 91.3(2) 2_566 1_455 yes
O32 Fe1 O41 92.2(2) 2_665 1_455 yes
O12 Fe1 O32 175.31(18) 2_566 2_665 yes
O22 Fe2 O42 90.2(2) . 1_455 yes
O11 Fe2 O22 85.2(2) 2_556 . yes
O21 Fe2 O22 98.1(2) 2_656 . yes
O22 Fe2 O31 170.5(2) . 2_665 yes
O22 Fe2 O32 104.9(2) . 2_665 yes
O11 Fe2 O42 85.9(2) 2_556 1_455 yes
O21 Fe2 O42 171.1(2) 2_656 1_455 yes
O31 Fe2 O42 86.29(19) 2_665 1_455 yes
O32 Fe2 O42 90.27(19) 2_665 1_455 yes
O11 Fe2 O21 91.4(2) 2_556 2_656 yes
O11 Fe2 O31 103.3(2) 2_556 2_665 yes
O11 Fe2 O32 169.2(2) 2_556 2_665 yes
O21 Fe2 O31 86.04(19) 2_656 2_665 yes
O21 Fe2 O32 90.9(2) 2_656 2_665 yes
O31 Fe2 O32 66.32(17) 2_665 2_665 yes
O1 Fe3 O23 62.6(3) 2_666 2_666 yes
Fe3 Fe3 O1 50.2(4) 2_766 2_666 yes
Fe3 Fe3 O23 84.5(5) 2_766 2_666 yes
O1 Fe3 O43 114.4(5) 2_666 . yes
O23 Fe3 O43 130.2(7) 2_666 . yes
Fe3 Fe3 O43 134.8(7) 2_766 . yes
O1 Fe3 O1 102.2(7) 1_655 2_666 yes
O1 Fe3 O23 110.4(5) 1_655 2_666 yes
Fe3 Fe3 O1 52.0(4) 2_766 1_655 yes
O1 Fe3 O43 118.1(5) 1_655 . yes
O13 Fe4 O42 166.9(2) 1_554 1_455 yes
O13 Fe4 O42 102.85(19) 2_556 1_455 yes
O33 Fe4 O42 95.8(2) 2_565 1_455 yes
O31 Fe4 O42 75.22(17) 2_665 1_455 yes
O13 Fe4 O13 82.5(2) 1_554 2_556 yes
O13 Fe4 O33 95.1(2) 1_554 2_565 yes
O13 Fe4 O31 100.9(2) 2_556 2_665 yes
O13 Fe4 O31 92.1(2) 1_554 2_665 yes
O13 Fe4 O33 98.9(2) 2_556 2_565 yes
O31 Fe4 O33 159.6(2) 2_665 2_565 yes
O1 P1 O11 103.4(3) . . yes
O12 P1 O13 114.1(3) . . yes
O1 P1 O13 108.2(3) . . yes
O11 P1 O12 111.8(3) . . yes
O1 P1 O12 103.8(3) . . yes
O11 P1 O13 114.3(4) . . yes
O1 P2 O21 103.6(3) . . yes
O1 P2 O22 108.2(3) . . yes
O22 P2 O23 113.0(3) . . yes
O1 P2 O23 105.8(3) . . yes
O21 P2 O22 112.3(3) . . yes
O21 P2 O23 113.2(3) . . yes
O2 P3 O33 107.6(3) . . yes
O31 P3 O32 109.0(3) . . yes
O31 P3 O33 112.4(3) . . yes
O2 P3 O32 103.6(3) . . yes
O2 P3 O31 107.1(3) . . yes
O32 P3 O33 116.4(3) . . yes
O41 P4 O43 111.9(3) . . yes
O42 P4 O43 112.0(3) . . yes
O2 P4 O41 106.8(3) . . yes
O2 P4 O42 103.1(3) . . yes
O2 P4 O43 107.1(3) . . yes
O41 P4 O42 115.2(3) . . yes
P1 O1 P2 125.1(3) . . yes
Fe3 O1 P1 96.9(5) 1_455 . yes
Fe3 O1 P1 137.3(4) 2_666 . yes
Fe3 O1 P2 120.1(4) 1_455 . yes
Fe3 O1 P2 92.2(4) 2_666 . yes
Fe3 O1 Fe3 77.8(6) 1_455 2_666 yes
P3 O2 P4 133.0(3) . . yes
Fe2 O11 P1 135.5(4) 2_556 . yes
Fe1 O12 P1 130.6(3) 2_566 . yes
Fe4 O13 P1 127.4(4) 1_556 . yes
Fe4 O13 P1 112.1(3) 2_556 . yes
Fe4 O13 Fe4 97.5(2) 1_556 2_556 yes
Fe2 O21 P2 140.4(3) 2_656 . yes
Fe2 O22 P2 132.0(3) . . yes
Fe1 O23 P2 140.3(3) . . yes
Fe1 O23 Fe3 100.3(3) . 2_666 yes
Fe3 O23 P2 94.5(4) 2_666 . yes
Fe2 O31 P3 89.2(2) 2_665 . yes
Fe4 O31 P3 119.5(3) 2_665 . yes
Fe2 O31 Fe4 87.31(17) 2_665 2_665 yes
Fe1 O32 P3 128.7(3) 2_665 . yes
Fe2 O32 P3 93.6(2) 2_665 . yes
Fe1 O32 Fe2 114.8(2) 2_665 2_665 yes
Fe1 O33 P3 129.6(3) . . yes
Fe1 O33 Fe4 99.8(2) . 2_565 yes
Fe4 O33 P3 128.8(3) 2_565 . yes
Fe1 O41 P4 139.2(4) 1_655 . yes
Fe2 O42 P4 136.3(3) 1_655 . yes
Fe4 O42 P4 123.6(3) 1_655 . yes
Fe2 O42 Fe4 90.46(19) 1_655 1_655 yes
Fe1 O43 P4 127.7(3) . . yes
Fe1 O43 Fe3 120.3(5) . . yes
Fe3 O43 P4 111.3(5) . . yes

loop_
_geom_bond_atom_site_label_1
_geom_bond_atom_site_label_2
_geom_bond_distance
_geom_bond_site_symmetry_2
_geom_bond_publ_flag
Fe1 O23 2.166(5) . yes
Fe1 O33 2.163(5) . yes
Fe1 O43 2.135(5) . yes
Fe1 O41 2.057(5) 1_455 yes
Fe1 O12 2.114(6) 2_566 yes
Fe1 O32 2.176(5) 2_665 yes
Fe2 O22 2.050(5) . yes
Fe2 O42 2.057(5) 1_455 yes
Fe2 O11 2.057(6) 2_556 yes
Fe2 O21 2.002(6) 2_656 yes
Fe2 O31 2.331(5) 2_665 yes
Fe2 O32 2.216(5) 2_665 yes
Fe3 O1 2.389(15) 2_666 yes
Fe3 O43 2.214(13) . yes
Fe3 O1 2.329(15) 1_655 yes
Fe3 O23 2.401(12) 2_666 yes
Fe3 Fe3 2.96(3) 2_766 yes
Fe4 O13 2.347(6) 1_554 yes
Fe4 O42 2.523(6) 1_455 yes
Fe4 O31 2.403(5) 2_665 yes
Fe4 O13 2.493(7) 2_556 yes
Fe4 O33 2.235(6) 2_565 yes
P1 O1 1.642(5) . yes
P1 O13 1.499(6) . yes
P1 O11 1.517(6) . yes
P1 O12 1.516(6) . yes
P2 O1 1.613(5) . yes
P2 O23 1.507(6) . yes
P2 O21 1.514(6) . yes
P2 O22 1.504(6) . yes
P3 O33 1.500(5) . yes
P3 O32 1.527(5) . yes
P3 O2 1.588(5) . yes
P3 O31 1.530(5) . yes
P4 O2 1.599(5) . yes
P4 O41 1.504(6) . yes
P4 O42 1.515(5) . yes
P4 O43 1.522(5) . yes

loop_
_geom_torsion_atom_site_label_1
_geom_torsion_atom_site_label_2
_geom_torsion_atom_site_label_3
_geom_torsion_atom_site_label_4
_geom_torsion
_geom_torsion_site_symmetry_1
_geom_torsion_site_symmetry_3
_geom_torsion_site_symmetry_4
_geom_torsion_publ_flag
O43 Fe1 O23 P2 -146.8(6) . . . no
O41 Fe1 O23 P2 35.0(6) 1_455 . . no
O12 Fe1 O23 P2 125.8(6) 2_566 . . no
O32 Fe1 O23 P2 -57.2(5) 2_665 . . no
O43 Fe1 O33 P3 30.3(4) . . . no
O41 Fe1 O33 P3 -151.1(4) 1_455 . . no
O12 Fe1 O33 P3 117.7(4) 2_566 . . no
O32 Fe1 O33 P3 -58.8(4) 2_665 . . no
O23 Fe1 O43 P4 141.2(4) . . . no
O33 Fe1 O43 P4 -45.7(4) . . . no
O12 Fe1 O43 P4 -131.4(4) 2_566 . . no
O32 Fe1 O43 P4 51.9(4) 2_665 . . no
O23 Fe1 O41 P4 -62.2(5) . 1_455 1_455 no
O33 Fe1 O41 P4 125.0(5) . 1_455 1_455 no
O23 Fe1 O12 P1 -111.2(4) . 2_566 2_566 no
O33 Fe1 O12 P1 78.6(4) . 2_566 2_566 no
O43 Fe1 O12 P1 165.5(4) . 2_566 2_566 no
O23 Fe1 O32 Fe2 46.3(2) . 2_665 . no
O23 Fe1 O32 P3 163.8(4) . 2_665 2_665 no
O33 Fe1 O32 Fe2 -143.9(2) . 2_665 . no
O33 Fe1 O32 P3 -26.5(4) . 2_665 2_665 no
O43 Fe1 O32 Fe2 129.5(2) . 2_665 . no
O43 Fe1 O32 P3 -113.1(4) . 2_665 2_665 no
O41 Fe1 O32 Fe2 -53.5(2) 1_455 2_665 . no
O42 Fe2 O22 P2 -99.2(5) 1_455 . . no
O11 Fe2 O22 P2 175.0(5) 2_556 . . no
O21 Fe2 O22 P2 84.2(5) 2_656 . . no
O32 Fe2 O22 P2 -8.9(5) 2_665 . . no
O22 Fe2 O42 P4 61.3(5) . 1_455 1_455 no
O22 Fe2 O11 P1 -166.2(5) . 2_556 2_556 no
O22 Fe2 O21 P2 4.1(6) . 2_656 2_656 no
O22 Fe2 O32 Fe1 -31.6(3) . 2_665 . no
O22 Fe2 O32 P3 -167.6(2) . 2_665 2_665 no
O42 Fe2 O32 Fe1 58.7(2) 1_455 2_665 . no
O21 Fe2 O32 Fe1 -130.2(2) 2_656 2_665 . no
O31 Fe2 O32 Fe1 144.6(3) 2_665 2_665 . no
O11 P1 O1 P2 -44.0(5) . . . no
O12 P1 O1 P2 -160.9(4) . . . no
O13 P1 O1 P2 77.5(5) . . . no
O1 P1 O11 Fe2 -176.4(5) . . 2_556 no
O12 P1 O11 Fe2 -65.4(6) . . 2_556 no
O13 P1 O11 Fe2 66.2(6) . . 2_556 no
O1 P1 O12 Fe1 -75.8(4) . . 2_566 no
O11 P1 O12 Fe1 173.4(4) . . 2_566 no
O13 P1 O12 Fe1 41.8(5) . . 2_566 no
O21 P2 O1 P1 -58.4(4) . . . no
O22 P2 O1 P1 61.0(4) . . . no
O23 P2 O1 P1 -177.7(4) . . . no
O1 P2 O21 Fe2 174.7(5) . . 2_656 no
O22 P2 O21 Fe2 58.2(6) . . 2_656 no
O23 P2 O21 Fe2 -71.2(6) . . 2_656 no
O1 P2 O22 Fe2 133.3(4) . . . no
O21 P2 O22 Fe2 -112.9(4) . . . no
O23 P2 O22 Fe2 16.6(6) . . . no
O1 P2 O23 Fe1 -92.1(5) . . . no
O21 P2 O23 Fe1 155.1(5) . . . no
O22 P2 O23 Fe1 26.1(7) . . . no
O31 P3 O2 P4 70.0(5) . . . no
O32 P3 O2 P4 -174.8(4) . . . no
O33 P3 O2 P4 -51.1(5) . . . no
O2 P3 O31 Fe2 99.5(2) . . 2_665 no
O32 P3 O31 Fe2 -11.9(3) . . 2_665 no
O33 P3 O31 Fe2 -142.5(2) . . 2_665 no
O2 P3 O32 Fe1 25.0(4) . . 2_665 no
O2 P3 O32 Fe2 -101.2(2) . . 2_665 no
O31 P3 O32 Fe1 138.8(3) . . 2_665 no
O31 P3 O32 Fe2 12.6(3) . . 2_665 no
O33 P3 O32 Fe1 -92.8(4) . . 2_665 no
O33 P3 O32 Fe2 141.0(3) . . 2_665 no
O2 P3 O33 Fe1 2.8(5) . . . no
O31 P3 O33 Fe1 -114.9(4) . . . no
O32 P3 O33 Fe1 118.3(4) . . . no
O41 P4 O2 P3 -81.8(5) . . . no
O42 P4 O2 P3 156.5(4) . . . no
O43 P4 O2 P3 38.2(5) . . . no
O2 P4 O41 Fe1 -122.4(5) . . 1_655 no
O42 P4 O41 Fe1 -8.6(6) . . 1_655 no
O43 P4 O41 Fe1 120.8(5) . . 1_655 no
O2 P4 O42 Fe2 135.7(4) . . 1_655 no
O41 P4 O42 Fe2 19.8(6) . . 1_655 no
O43 P4 O42 Fe2 -109.6(4) . . 1_655 no
O2 P4 O43 Fe1 23.2(5) . . . no
O41 P4 O43 Fe1 139.9(4) . . . no
O42 P4 O43 Fe1 -89.1(4) . . . no
